data_1100548
loop_
_publ_author_name
'Krieger, M.'
'Gould, R. O.'
'Neum\"uller, B.'
'Harms, K.'
'Dehnicke, K.'

_publ_section_title
;
 Phosphaniminato-Komplexe des Zinks mit Hydrido-, Alkinylo-,
 Alkenylo- und Amido-Liganden
;
_journal_coden_ASTM ZAACAB
_journal_issue 9
_journal_name_full
;
 Zeitschrift fuer Anorganische und Allgemeine Chemie
;
_journal_page_first 1434
_journal_page_last 1442
_journal_paper_doi 10.1002/(sici)1521-3749(199809)624:9<1434::aid-zaac1434>3.0.co;2-7
_journal_volume 624
_journal_year 1998
_chemical_formula_sum 'C19 H44 Cl4 N4 P4 Zn4'
_space_group_IT_number 4
_symmetry_cell_setting monoclinic
_symmetry_space_group_name_Hall 'P 2yb'
_symmetry_space_group_name_H-M 'P 1 21 1'
_cell_angle_alpha 90
_cell_angle_beta 97.247(11)
_cell_angle_gamma 90
_cell_formula_units_Z 2
_cell_length_a 11.4239(9)
_cell_length_b 10.9326(9)
_cell_length_c 15.5388(15)
_cod_original_sg_symbol_H-M 'P 21'
_cod_database_code 1100548

loop_
_symmetry_equiv_pos_site_id
_symmetry_equiv_pos_as_xyz
1 x,y,z
2 -x,1/2+y,-z

loop_
_atom_site_label
_atom_site_type_symbol
_atom_site_fract_x
_atom_site_fract_y
_atom_site_fract_z
Zn1 Zn -0.07487(6) 0.89569(5) 0.79499(4)
P1 P -0.15621(14) 0.66562(12) 0.89950(8)
Cl1 Cl 0.08863(15) 0.93917(17) 0.88049(10)
N1 N -0.1809(4) 0.7517(4) 0.8175(2)
Zn2 Zn -0.18375(6) 0.70180(5) 0.69054(4)
P2 P 0.03594(14) 0.83839(14) 0.61661(9)
Cl2 Cl -0.1642(2) 0.51565(15) 0.64301(12)
N2 N -0.0739(4) 0.8455(4) 0.6678(3)
Zn3 Zn -0.22242(6) 0.95067(5) 0.63700(4)
P3 P -0.22396(15) 1.14491(13) 0.79184(10)
Cl3 Cl -0.24720(17) 1.07866(18) 0.52675(11)
N3 N -0.2177(4) 1.0076(4) 0.7629(3)
Zn4 Zn -0.33057(6) 0.86167(6) 0.78460(4)
P4 P -0.44044(15) 0.75615(14) 0.59457(10)
N4 N -0.3305(4) 0.8083(4) 0.6542(3)
Cl4 Cl -0.4830(4) 0.8688(6) 0.8434(3)
C1 C -0.0242(6) 0.5787(6) 0.8987(4)
H1 H 0.04330 0.63320 0.90530
H2 H -0.02700 0.53510 0.84410
H3 H -0.01710 0.52050 0.94620
C2 C -0.2702(7) 0.5564(6) 0.9074(5)
H4 H -0.28300 0.50880 0.85440
H5 H -0.34250 0.59860 0.91600
H6 H -0.24730 0.50240 0.95620
C3 C -0.1400(6) 0.7456(6) 0.9993(4)
H7 H -0.07090 0.79790 1.00270
H8 H -0.13050 0.68750 1.04690
H9 H -0.20950 0.79520 1.00310
C4 C -0.0024(8) 0.7974(8) 0.5063(4)
H10 H -0.04740 0.72190 0.50280
H11 H 0.06880 0.78590 0.47920
H12 H -0.04960 0.86190 0.47640
C5 C 0.1111(8) 0.9815(7) 0.6183(5)
H13 H 0.14700 0.99910 0.67690
H14 H 0.05530 1.04560 0.59880
H15 H 0.17190 0.97760 0.58010
C6 C 0.1415(7) 0.7278(7) 0.6624(4)
H16 H 0.10500 0.64760 0.66070
H17 H 0.16870 0.74950 0.72210
H18 H 0.20800 0.72640 0.62930
C7 C -0.0983(7) 1.2311(6) 0.7710(5)
H19 H -0.02810 1.19750 0.80440
H20 H -0.10800 1.31560 0.78770
H21 H -0.09020 1.22710 0.70970
C8 C -0.3480(7) 1.2262(6) 0.7374(4)
H22 H -0.34790 1.21970 0.67520
H23 H -0.34290 1.31170 0.75430
H24 H -0.42040 1.19140 0.75330
C9 C -0.2321(8) 1.1621(7) 0.9046(4)
H25 H -0.15820 1.13620 0.93710
H26 H -0.29600 1.11230 0.92090
H27 H -0.24640 1.24730 0.91720
C10 C -0.4991(7) 0.6218(7) 0.6379(5)
H28 H -0.51900 0.63890 0.69560
H29 H -0.44080 0.55690 0.64110
H30 H -0.56950 0.59640 0.60070
C11 C -0.5598(6) 0.8623(7) 0.5774(5)
H31 H -0.58980 0.87830 0.63200
H32 H -0.62230 0.82820 0.53630
H33 H -0.53230 0.93820 0.55450
C12 C -0.4090(7) 0.7161(8) 0.4877(4)
H34 H -0.38640 0.78890 0.45810
H35 H -0.47880 0.68050 0.45510
H36 H -0.34500 0.65720 0.49200
C13 C -0.2792(9) 0.842(2) 1.2247(8)
C14 C -0.3210(16) 0.7291(15) 1.1934(13)
H37 H -0.29270 0.65550 1.22260
C15 C -0.4038(16) 0.7227(18) 1.1199(13)
H38 H -0.43260 0.64460 1.09830
C16 C -0.4447(11) 0.829(3) 1.0776(8)
H39 H -0.50190 0.82490 1.02680
C17 C -0.4029(16) 0.9423(19) 1.1088(11)
H40 H -0.43120 1.01600 1.07960
C18 C -0.3201(16) 0.9487(14) 1.1824(12)
H41 H -0.29120 1.02680 1.20390
C19 C -0.2071(13) 0.851(4) 1.3087(10)
H42 H -0.18550 0.77080 1.32970
H43 H -0.13700 0.89740 1.30270
H44 H -0.25110 0.89190 1.34900

loop_
_atom_type_symbol
_atom_type_radius_bond
C 0.68
H 0.23
Cl 0.99
N 0.68
P 1.05
Zn 1.22
